data_4084045
loop_
_publ_author_name
'Goh, Lai Yoong'
'Weng, Zhiqiang'
'Leong, Weng Kee'
'Vittal, Jagadese J.'
'Haiduc, Ionel'

_publ_section_title
;
 An Organometallic Radical Route to Bis(phosphido)- and
 Hydrido&#x2212;Phosphido-Bridged Metal&#x2212;Metal-Bonded Complexes of
 Cyclopentadienylchromium via Desulfurization of Thiophosphinito Ligands
;
_journal_issue 24
_journal_name_full Organometallics
_journal_page_first 5287
_journal_paper_doi 10.1021/om0203680
_journal_volume 21
_journal_year 2002
_chemical_formula_sum 'C16 H17 Cr2 O4 P'
_chemical_formula_weight 408.27
_chemical_name_systematic
; 
 ? 
;
_space_group_IT_number 14
_symmetry_cell_setting monoclinic
_symmetry_space_group_name_Hall '-P 2yn'
_symmetry_space_group_name_H-M 'P 1 21/n 1'
_atom_sites_solution_hydrogens geom
_atom_sites_solution_primary direct
_atom_sites_solution_secondary difmap
_audit_creation_method SHELXL-97
_cell_angle_alpha 90.00
_cell_angle_beta 98.359(2)
_cell_angle_gamma 90.00
_cell_formula_units_Z 4
_cell_length_a 7.5549(6)
_cell_length_b 15.8836(12)
_cell_length_c 14.1392(11)
_cell_measurement_reflns_used 5498
_cell_measurement_temperature 223(2)
_cell_measurement_theta_max 28.388
_cell_measurement_theta_min 2.565
_cell_volume 1678.7(2)
_computing_cell_refinement 'Bruker SMART'
_computing_data_collection 'Bruker SMART'
_computing_data_reduction 'Bruker SHELXTL'
_computing_molecular_graphics 'Bruker SHELXTL'
_computing_publication_material 'Bruker SHELXTL'
_computing_structure_refinement 'Bruker SHELXTL'
_computing_structure_solution 'Bruker SHELXTL'
_diffrn_ambient_temperature 223(2)
_diffrn_measured_fraction_theta_full 1.000
_diffrn_measured_fraction_theta_max 1.000
_diffrn_measurement_device_type 'CCD area detector'
_diffrn_measurement_method 'phi and omega scans'
_diffrn_radiation_monochromator graphite
_diffrn_radiation_source 'fine-focus sealed tube'
_diffrn_radiation_type MoK\a
_diffrn_radiation_wavelength 0.71073
_diffrn_reflns_av_R_equivalents 0.0670
_diffrn_reflns_av_sigmaI/netI 0.0356
_diffrn_reflns_limit_h_max 8
_diffrn_reflns_limit_h_min -8
_diffrn_reflns_limit_k_max 18
_diffrn_reflns_limit_k_min 0
_diffrn_reflns_limit_l_max 16
_diffrn_reflns_limit_l_min 0
_diffrn_reflns_number 20861
_diffrn_reflns_theta_full 24.71
_diffrn_reflns_theta_max 24.71
_diffrn_reflns_theta_min 2.56
_exptl_absorpt_coefficient_mu 1.405
_exptl_absorpt_correction_T_max 0.928072
_exptl_absorpt_correction_T_min 0.625092
_exptl_absorpt_correction_type SADABS
_exptl_crystal_colour Black
_exptl_crystal_density_diffrn 1.615
_exptl_crystal_density_method 'not measured'
_exptl_crystal_description Plate
_exptl_crystal_F_000 832
_exptl_crystal_size_max 0.34
_exptl_crystal_size_mid 0.19
_exptl_crystal_size_min 0.06
_refine_diff_density_max 0.608
_refine_diff_density_min -0.474
_refine_diff_density_rms 0.100
_refine_ls_extinction_method none
_refine_ls_goodness_of_fit_ref 1.166
_refine_ls_hydrogen_treatment mixed
_refine_ls_matrix_type full
_refine_ls_number_parameters 213
_refine_ls_number_reflns 2855
_refine_ls_number_restraints 3
_refine_ls_restrained_S_all 1.165
_refine_ls_R_factor_all 0.0693
_refine_ls_R_factor_gt 0.0557
_refine_ls_shift/su_max 0.012
_refine_ls_shift/su_mean 0.001
_refine_ls_structure_factor_coef Fsqd
_refine_ls_weighting_details 'calc w=1/[\s^2^(Fo^2^)+(0.0703P)^2^+0.7168P] where P=(Fo^2^+2Fc^2^)/3'
_refine_ls_weighting_scheme calc
_refine_ls_wR_factor_gt 0.1277
_refine_ls_wR_factor_ref 0.1334
_reflns_number_gt 2367
_reflns_number_total 2855
_reflns_threshold_expression >2sigma(I)
_cod_data_source_file om0203680.cif
_cod_data_source_block compd_3a
_cod_depositor_comments
;
The following automatic conversions were performed:

'_symmetry_cell_setting' value 'Monoclinic' changed to 'monoclinic'
according to
/usr/data/users/saulius/automatic-downloads/retrospective/ACS/lib/dictionaries/cif_core.dic
dictionary named 'cif_core.dic' version 2.4.2 from 2011-04-26.

Automatic conversion script
Id: cif_fix_values 2281 2013-09-26 08:29:07Z andrius 
;
_cod_original_sg_symbol_H-M P21/n
_cod_database_code 4084045

loop_
_symmetry_equiv_pos_as_xyz
'x, y, z'
'-x+1/2, y+1/2, -z+1/2'
'-x, -y, -z'
'x-1/2, -y-1/2, z-1/2'

loop_
_atom_site_label
_atom_site_type_symbol
_atom_site_fract_x
_atom_site_fract_y
_atom_site_fract_z
_atom_site_U_iso_or_equiv
_atom_site_adp_type
_atom_site_occupancy
_atom_site_symmetry_multiplicity
_atom_site_calc_flag
_atom_site_refinement_flags
Cr1 Cr 0.04604(9) 0.21860(4) 0.85151(5) 0.0324(2) Uani 1 1 d D
Cr1A Cr 0.01359(10) 0.39104(4) 0.77315(5) 0.0320(2) Uani 1 1 d D
H1 H 0.0094(16) 0.2843(6) 0.7534(9) 0.050 Uiso 1 1 d D
P1 P 0.10898(17) 0.34493(8) 0.92561(8) 0.0345(3) Uani 1 1 d .
O1 O 0.4098(5) 0.1744(3) 0.9510(3) 0.0758(13) Uani 1 1 d .
O2 O 0.2015(7) 0.2024(3) 0.6697(3) 0.0802(14) Uani 1 1 d .
O3 O -0.2741(7) 0.2981(3) 0.6484(3) 0.0913(17) Uani 1 1 d .
O4 O -0.3008(5) 0.4586(3) 0.8555(3) 0.0610(11) Uani 1 1 d .
C1 C 0.2721(8) 0.1937(4) 0.9124(4) 0.0486(13) Uani 1 1 d .
C2 C 0.1424(8) 0.2127(3) 0.7390(4) 0.0509(13) Uani 1 1 d D
C3 C -0.1586(8) 0.3284(4) 0.6990(4) 0.0581(16) Uani 1 1 d D
C4 C -0.1776(6) 0.4330(3) 0.8250(3) 0.0385(11) Uani 1 1 d .
C11 C -0.1614(10) 0.1872(4) 0.9409(5) 0.072(2) Uani 1 1 d .
H11 H -0.1829 0.2194 0.9939 0.086 Uiso 1 1 calc R
C12 C -0.2435(8) 0.1982(4) 0.8498(5) 0.0670(18) Uani 1 1 d .
H12 H -0.3304 0.2392 0.8294 0.080 Uiso 1 1 calc R
C13 C -0.1786(9) 0.1395(5) 0.7919(4) 0.0674(19) Uani 1 1 d .
H13 H -0.2128 0.1330 0.7257 0.081 Uiso 1 1 calc R
C14 C -0.0504(9) 0.0906(4) 0.8511(6) 0.0691(19) Uani 1 1 d .
H14 H 0.0165 0.0455 0.8318 0.083 Uiso 1 1 calc R
C15 C -0.0425(9) 0.1221(4) 0.9435(5) 0.0680(19) Uani 1 1 d .
H15 H 0.0315 0.1020 0.9981 0.082 Uiso 1 1 calc R
C21 C 0.2760(7) 0.4107(3) 0.7268(4) 0.0468(13) Uani 1 1 d .
H21 H 0.3713 0.3724 0.7399 0.056 Uiso 1 1 calc R
C22 C 0.1433(7) 0.4096(4) 0.6472(4) 0.0495(14) Uani 1 1 d .
H22 H 0.1329 0.3703 0.5971 0.059 Uiso 1 1 calc R
C23 C 0.0278(7) 0.4777(4) 0.6553(4) 0.0513(14) Uani 1 1 d .
H23 H -0.0732 0.4922 0.6113 0.062 Uiso 1 1 calc R
C24 C 0.0896(8) 0.5203(3) 0.7403(4) 0.0499(13) Uani 1 1 d .
H24 H 0.0373 0.5682 0.7637 0.060 Uiso 1 1 calc R
C25 C 0.2413(7) 0.4792(3) 0.7837(4) 0.0456(13) Uani 1 1 d .
H25 H 0.3100 0.4948 0.8419 0.055 Uiso 1 1 calc R
C31 C -0.0090(8) 0.3729(3) 1.0258(3) 0.0507(14) Uani 1 1 d .
H31A H 0.0316 0.3368 1.0800 0.076 Uiso 1 1 calc R
H31B H -0.1367 0.3655 1.0070 0.076 Uiso 1 1 calc R
H31C H 0.0158 0.4312 1.0436 0.076 Uiso 1 1 calc R
C32 C 0.3386(8) 0.3702(4) 0.9813(4) 0.0616(16) Uani 1 1 d .
H32A H 0.3466 0.4297 0.9969 0.092 Uiso 1 1 calc R
H32B H 0.4215 0.3570 0.9371 0.092 Uiso 1 1 calc R
H32C H 0.3686 0.3373 1.0392 0.092 Uiso 1 1 calc R

loop_
_atom_site_aniso_label
_atom_site_aniso_U_11
_atom_site_aniso_U_22
_atom_site_aniso_U_33
_atom_site_aniso_U_23
_atom_site_aniso_U_13
_atom_site_aniso_U_12
Cr1 0.0354(4) 0.0339(4) 0.0292(4) -0.0015(3) 0.0091(3) -0.0017(3)
Cr1A 0.0368(4) 0.0363(4) 0.0242(4) -0.0025(3) 0.0088(3) -0.0055(3)
P1 0.0412(7) 0.0394(7) 0.0234(6) -0.0033(5) 0.0061(5) -0.0017(5)
O1 0.046(2) 0.112(4) 0.067(3) 0.009(3) 0.001(2) 0.029(2)
O2 0.132(4) 0.070(3) 0.051(2) -0.005(2) 0.054(3) 0.012(3)
O3 0.105(4) 0.109(4) 0.049(2) 0.000(3) -0.025(3) -0.055(3)
O4 0.044(2) 0.080(3) 0.061(2) 0.000(2) 0.0137(19) 0.018(2)
C1 0.050(3) 0.058(3) 0.041(3) 0.003(2) 0.021(3) 0.011(3)
C2 0.066(4) 0.047(3) 0.043(3) -0.006(2) 0.019(3) -0.006(3)
C3 0.071(4) 0.067(4) 0.036(3) -0.001(3) 0.007(3) -0.028(3)
C4 0.037(3) 0.047(3) 0.030(2) -0.001(2) -0.002(2) 0.000(2)
C11 0.087(5) 0.059(4) 0.083(5) -0.010(3) 0.058(4) -0.028(4)
C12 0.044(3) 0.068(4) 0.094(5) 0.016(4) 0.027(3) -0.010(3)
C13 0.071(4) 0.083(5) 0.047(3) -0.003(3) 0.006(3) -0.042(4)
C14 0.078(4) 0.034(3) 0.105(6) -0.011(3) 0.046(4) -0.014(3)
C15 0.076(4) 0.074(5) 0.053(4) 0.021(3) 0.005(3) -0.032(4)
C21 0.035(3) 0.049(3) 0.060(3) 0.010(3) 0.019(2) -0.004(2)
C22 0.060(3) 0.060(3) 0.035(3) -0.005(2) 0.026(3) -0.017(3)
C23 0.052(3) 0.059(4) 0.043(3) 0.020(3) 0.008(2) -0.001(3)
C24 0.066(4) 0.036(3) 0.053(3) 0.004(2) 0.024(3) -0.005(3)
C25 0.049(3) 0.048(3) 0.040(3) 0.002(2) 0.009(2) -0.020(2)
C31 0.073(4) 0.054(3) 0.028(3) -0.002(2) 0.016(2) 0.010(3)
C32 0.060(4) 0.073(4) 0.047(3) -0.005(3) -0.010(3) -0.022(3)

loop_
_atom_type_symbol
_atom_type_description
_atom_type_scat_dispersion_real
_atom_type_scat_dispersion_imag
_atom_type_scat_source
C C 0.0033 0.0016 'International Tables Vol C Tables 4.2.6.8 and 6.1.1.4'
H H 0.0000 0.0000 'International Tables Vol C Tables 4.2.6.8 and 6.1.1.4'
O O 0.0106 0.0060 'International Tables Vol C Tables 4.2.6.8 and 6.1.1.4'
P P 0.1023 0.0942 'International Tables Vol C Tables 4.2.6.8 and 6.1.1.4'
Cr Cr 0.3209 0.6236 'International Tables Vol C Tables 4.2.6.8 and 6.1.1.4'

loop_
_geom_angle_atom_site_label_1
_geom_angle_atom_site_label_2
_geom_angle_atom_site_label_3
_geom_angle
C1 Cr1 C2 86.4(2)
C1 Cr1 C14 95.1(3)
C2 Cr1 C14 97.2(2)
C1 Cr1 C15 85.1(2)
C2 Cr1 C15 132.3(3)
C14 Cr1 C15 37.4(3)
C1 Cr1 C13 132.4(3)
C2 Cr1 C13 91.1(2)
C14 Cr1 C13 38.1(3)
C15 Cr1 C13 62.3(2)
C1 Cr1 C12 145.5(2)
C2 Cr1 C12 119.8(3)
C14 Cr1 C12 61.9(2)
C15 Cr1 C12 60.9(3)
C13 Cr1 C12 36.6(2)
C1 Cr1 C11 111.8(3)
C2 Cr1 C11 152.1(3)
C14 Cr1 C11 61.4(2)
C15 Cr1 C11 36.3(2)
C13 Cr1 C11 60.9(2)
C12 Cr1 C11 35.8(2)
C1 Cr1 P1 81.75(18)
C2 Cr1 P1 111.01(17)
C14 Cr1 P1 151.27(19)
C15 Cr1 P1 113.99(19)
C13 Cr1 P1 141.5(2)
C12 Cr1 P1 105.91(19)
C11 Cr1 P1 93.06(18)
C1 Cr1 Cr1A 113.29(18)
C2 Cr1 Cr1A 75.23(17)
C14 Cr1 Cr1A 149.7(2)
C15 Cr1 Cr1A 149.5(2)
C13 Cr1 Cr1A 111.9(2)
C12 Cr1 Cr1A 95.95(18)
C11 Cr1 Cr1A 113.4(2)
P1 Cr1 Cr1A 49.95(4)
C4 Cr1A C3 83.8(2)
C4 Cr1A C22 138.7(2)
C3 Cr1A C22 88.4(2)
C4 Cr1A C23 101.8(2)
C3 Cr1A C23 90.9(2)
C22 Cr1A C23 37.7(2)
C4 Cr1A C21 149.6(2)
C3 Cr1A C21 120.0(2)
C22 Cr1A C21 37.2(2)
C23 Cr1A C21 62.3(2)
C4 Cr1A C24 89.4(2)
C3 Cr1A C24 124.7(2)
C22 Cr1A C24 62.5(2)
C23 Cr1A C24 37.3(2)
C21 Cr1A C24 62.0(2)
C4 Cr1A C25 113.1(2)
C3 Cr1A C25 149.5(2)
C22 Cr1A C25 61.9(2)
C23 Cr1A C25 61.7(2)
C21 Cr1A C25 37.09(19)
C24 Cr1A C25 36.6(2)
C4 Cr1A P1 84.18(15)
C3 Cr1A P1 117.57(18)
C22 Cr1A P1 134.14(17)
C23 Cr1A P1 151.49(16)
C21 Cr1A P1 98.74(15)
C24 Cr1A P1 116.17(16)
C25 Cr1A P1 90.23(14)
C4 Cr1A Cr1 102.37(16)
C3 Cr1A Cr1 74.0(2)
C22 Cr1A Cr1 114.25(16)
C23 Cr1A Cr1 149.76(16)
C21 Cr1A Cr1 102.36(14)
C24 Cr1A Cr1 159.32(16)
C25 Cr1A Cr1 122.85(15)
P1 Cr1A Cr1 49.66(4)
C31 P1 C32 98.6(3)
C31 P1 Cr1 118.38(19)
C32 P1 Cr1 120.5(2)
C31 P1 Cr1A 121.84(19)
C32 P1 Cr1A 118.7(2)
Cr1 P1 Cr1A 80.39(4)
O1 C1 Cr1 176.6(5)
O2 C2 Cr1 174.7(5)
O3 C3 Cr1A 171.9(6)
O4 C4 Cr1A 178.2(4)
C12 C11 C15 109.3(6)
C12 C11 Cr1 72.0(3)
C15 C11 Cr1 70.6(3)
C11 C12 C13 108.9(6)
C11 C12 Cr1 72.1(4)
C13 C12 Cr1 70.6(3)
C12 C13 C14 107.0(6)
C12 C13 Cr1 72.8(4)
C14 C13 Cr1 70.2(3)
C15 C14 C13 106.9(6)
C15 C14 Cr1 72.0(3)
C13 C14 Cr1 71.7(3)
C11 C15 C14 108.0(6)
C11 C15 Cr1 73.1(3)
C14 C15 Cr1 70.6(3)
C22 C21 C25 107.4(5)
C22 C21 Cr1A 70.4(3)
C25 C21 Cr1A 71.8(3)
C21 C22 C23 107.9(5)
C21 C22 Cr1A 72.4(3)
C23 C22 Cr1A 71.3(3)
C24 C23 C22 108.0(5)
C24 C23 Cr1A 72.3(3)
C22 C23 Cr1A 71.0(3)
C25 C24 C23 107.7(5)
C25 C24 Cr1A 72.0(3)
C23 C24 Cr1A 70.5(3)
C24 C25 C21 108.9(5)
C24 C25 Cr1A 71.4(3)
C21 C25 Cr1A 71.2(3)

loop_
_geom_bond_atom_site_label_1
_geom_bond_atom_site_label_2
_geom_bond_distance
Cr1 C1 1.840(6)
Cr1 C2 1.846(5)
Cr1 C14 2.160(6)
Cr1 C15 2.178(6)
Cr1 C13 2.180(6)
Cr1 C12 2.208(6)
Cr1 C11 2.209(5)
Cr1 P1 2.2816(14)
Cr1 Cr1A 2.9515(10)
Cr1A C4 1.838(5)
Cr1A C3 1.840(6)
Cr1A C22 2.173(5)
Cr1A C23 2.176(5)
Cr1A C21 2.199(5)
Cr1A C24 2.199(5)
Cr1A C25 2.207(5)
Cr1A P1 2.2915(14)
P1 C31 1.835(5)
P1 C32 1.842(5)
O1 C1 1.144(6)
O2 C2 1.145(6)
O3 C3 1.150(6)
O4 C4 1.155(6)
C11 C12 1.358(9)
C11 C15 1.368(9)
C12 C13 1.377(9)
C13 C14 1.416(10)
C14 C15 1.392(9)
C21 C22 1.394(8)
C21 C25 1.401(7)
C22 C23 1.405(8)
C23 C24 1.398(8)
C24 C25 1.383(8)
